data_4300352
_journal_name_full 'Inorganic Chemistry'
_journal_year 2006
_chemical_formula_sum 'C14 H28 La N7 O13'
_chemical_formula_weight 641.34
_space_group_IT_number 14
_symmetry_cell_setting monoclinic
_symmetry_space_group_name_Hall '-P 2yn'
_symmetry_space_group_name_H-M 'P 1 21/n 1'
_cell_angle_alpha 90.00
_cell_angle_beta 100.3500(10)
_cell_angle_gamma 90.00
_cell_formula_units_Z 4
_cell_length_a 10.7904(3)
_cell_length_b 16.4723(4)
_cell_length_c 14.5036(4)
_cell_measurement_temperature 173(2)
_cell_volume 2535.96(12)
_diffrn_ambient_temperature 173(2)
_exptl_crystal_density_diffrn 1.680
_cod_depositor_comments
;
The following automatic conversions were performed:
'_symmetry_cell_setting' value 'Monoclinic' changed to 'monoclinic'
according to '/home/saulius/struct/CIF-dictionaries/cif_core.dic'
dictionary named 'cif_core.dic' version 2.4.1 from 2010-06-29.

Automatic conversion script
Id: cif_fix_enum 1527 2010-12-29 10:47:43Z saulius 
;
_cod_original_sg_symbol_H-M 'P 21/n'
_cod_database_code 4300352

loop_
_symmetry_equiv_pos_as_xyz
'x, y, z'
'-x+1/2, y+1/2, -z+1/2'
'-x, -y, -z'
'x-1/2, -y-1/2, z-1/2'

loop_
_atom_site_label
_atom_site_type_symbol
_atom_site_fract_x
_atom_site_fract_y
_atom_site_fract_z
_atom_site_U_iso_or_equiv
_atom_site_adp_type
_atom_site_occupancy
_atom_site_symmetry_multiplicity
_atom_site_calc_flag
_atom_site_refinement_flags
_atom_site_disorder_assembly
_atom_site_disorder_group
La La 0.870629(16) 0.217218(10) 0.864183(11) 0.01776(6) Uani 1 1 d . . .
O1 O 0.8372(2) 0.18643(13) 0.69392(14) 0.0274(5) Uani 1 1 d . . .
O2 O 0.67584(19) 0.13700(12) 0.80527(13) 0.0259(5) Uani 1 1 d . . .
O3 O 1.03323(18) 0.21605(12) 1.01321(13) 0.0228(4) Uani 1 1 d . . .
O4 O 0.8093(2) 0.13197(12) 0.99102(13) 0.0260(5) Uani 1 1 d . . .
N1 N 0.8309(3) 0.09477(17) 0.57811(18) 0.0355(7) Uani 1 1 d . . .
N2 N 0.4755(2) 0.14885(15) 0.73172(16) 0.0257(6) Uani 1 1 d . . .
N3 N 1.1854(2) 0.12698(14) 1.07523(16) 0.0217(6) Uani 1 1 d . . .
N4 N 0.7561(2) 0.13519(15) 1.13321(17) 0.0281(6) Uani 1 1 d . . .
C1 C 0.9661(4) 0.1041(3) 0.5803(3) 0.0566(12) Uani 1 1 d . . .
H1A H 1.0005 0.1436 0.6287 0.085 Uiso 1 1 calc R . .
H1B H 0.9803 0.1233 0.5191 0.085 Uiso 1 1 calc R . .
H1C H 1.0080 0.0517 0.5945 0.085 Uiso 1 1 calc R . .
C2 C 0.7749(3) 0.13592(17) 0.6392(2) 0.0227(7) Uani 1 1 d . . .
C3 C 0.6371(3) 0.12288(18) 0.6364(2) 0.0247(7) Uani 1 1 d . . .
H3A H 0.6153 0.0665 0.6161 0.030 Uiso 1 1 calc R . .
H3B H 0.5891 0.1599 0.5893 0.030 Uiso 1 1 calc R . .
C4 C 0.5971(3) 0.13746(17) 0.7306(2) 0.0210(7) Uani 1 1 d . . .
C5 C 0.4364(3) 0.1570(2) 0.8233(2) 0.0418(9) Uani 1 1 d . . .
H5A H 0.4374 0.1036 0.8531 0.063 Uiso 1 1 calc R . .
H5B H 0.3510 0.1796 0.8146 0.063 Uiso 1 1 calc R . .
H5C H 0.4946 0.1934 0.8634 0.063 Uiso 1 1 calc R . .
C6 C 0.3734(3) 0.1418(2) 0.6497(2) 0.0335(8) Uani 1 1 d . . .
H6A H 0.4095 0.1305 0.5937 0.050 Uiso 1 1 calc R . .
H6B H 0.3258 0.1927 0.6411 0.050 Uiso 1 1 calc R . .
H6C H 0.3169 0.0973 0.6598 0.050 Uiso 1 1 calc R . .
C7 C 0.7643(4) 0.0398(2) 0.5061(3) 0.0531(11) Uani 1 1 d . . .
H7A H 0.7640 -0.0152 0.5318 0.080 Uiso 1 1 calc R . .
H7B H 0.8071 0.0394 0.4519 0.080 Uiso 1 1 calc R . .
H7C H 0.6774 0.0586 0.4864 0.080 Uiso 1 1 calc R . .
C8 C 1.2785(3) 0.1657(2) 1.0274(2) 0.0345(8) Uani 1 1 d . . .
H8A H 1.2378 0.2089 0.9863 0.052 Uiso 1 1 calc R . .
H8B H 1.3136 0.1251 0.9899 0.052 Uiso 1 1 calc R . .
H8C H 1.3462 0.1889 1.0740 0.052 Uiso 1 1 calc R . .
C9 C 1.0687(3) 0.15531(18) 1.06483(19) 0.0202(6) Uani 1 1 d . . .
C10 C 0.9790(3) 0.11650(19) 1.1209(2) 0.0267(7) Uani 1 1 d . . .
H10A H 0.9960 0.0575 1.1257 0.032 Uiso 1 1 calc R . .
H10B H 0.9951 0.1392 1.1851 0.032 Uiso 1 1 calc R . .
C11 C 0.8420(3) 0.12959(16) 1.0783(2) 0.0196(6) Uani 1 1 d . . .
C12 C 0.6230(3) 0.1427(3) 1.0902(3) 0.0512(11) Uani 1 1 d . . .
H12A H 0.6141 0.1822 1.0390 0.077 Uiso 1 1 calc R . .
H12B H 0.5746 0.1610 1.1374 0.077 Uiso 1 1 calc R . .
H12C H 0.5912 0.0898 1.0655 0.077 Uiso 1 1 calc R . .
C13 C 0.7797(3) 0.1275(2) 1.2361(2) 0.0383(9) Uani 1 1 d . . .
H13A H 0.8699 0.1194 1.2588 0.057 Uiso 1 1 calc R . .
H13B H 0.7327 0.0810 1.2540 0.057 Uiso 1 1 calc R . .
H13C H 0.7520 0.1771 1.2637 0.057 Uiso 1 1 calc R . .
C14 C 1.2327(3) 0.05544(18) 1.1321(2) 0.0291(8) Uani 1 1 d . . .
H14A H 1.1833 0.0479 1.1819 0.044 Uiso 1 1 calc R . .
H14B H 1.3214 0.0638 1.1601 0.044 Uiso 1 1 calc R . .
H14C H 1.2248 0.0071 1.0921 0.044 Uiso 1 1 calc R . .
N10 N 1.0844(3) 0.10461(17) 0.82755(19) 0.0329(7) Uani 1 1 d . . .
N20 N 0.9758(2) 0.38854(16) 0.83484(19) 0.0279(6) Uani 1 1 d . . .
N30 N 0.6536(2) 0.33647(16) 0.87127(18) 0.0281(6) Uani 1 1 d . . .
O11 O 0.9855(2) 0.07984(13) 0.85650(17) 0.0358(6) Uani 1 1 d . . .
O12 O 1.0943(2) 0.18012(13) 0.81593(15) 0.0290(5) Uani 1 1 d . . .
O13 O 1.1648(2) 0.05616(14) 0.8122(2) 0.0580(8) Uani 1 1 d . . .
O21 O 0.9462(2) 0.36935(13) 0.91336(14) 0.0346(6) Uani 1 1 d . . .
O22 O 0.9663(2) 0.33381(12) 0.77284(15) 0.0312(5) Uani 1 1 d . . .
O23 O 1.0105(2) 0.45778(13) 0.82020(17) 0.0398(6) Uani 1 1 d . . .
O31 O 0.6929(2) 0.32028(13) 0.79577(14) 0.0304(5) Uani 1 1 d . . .
O32 O 0.7037(2) 0.29951(13) 0.94492(14) 0.0332(6) Uani 1 1 d . . .
O33 O 0.5681(2) 0.38626(16) 0.87111(17) 0.0506(7) Uani 1 1 d . . .

loop_
_atom_site_aniso_label
_atom_site_aniso_U_11
_atom_site_aniso_U_22
_atom_site_aniso_U_33
_atom_site_aniso_U_23
_atom_site_aniso_U_13
_atom_site_aniso_U_12
La 0.01468(9) 0.02261(9) 0.01606(8) 0.00014(8) 0.00296(6) -0.00064(9)
O1 0.0266(13) 0.0352(12) 0.0215(11) -0.0067(9) 0.0068(10) -0.0094(10)
O2 0.0200(12) 0.0392(13) 0.0174(11) 0.0052(9) 0.0006(9) -0.0067(10)
O3 0.0187(11) 0.0258(11) 0.0228(10) 0.0017(9) 0.0008(9) -0.0029(10)
O4 0.0209(12) 0.0373(13) 0.0191(11) 0.0027(9) 0.0013(9) -0.0067(10)
N1 0.0289(17) 0.0515(18) 0.0261(15) -0.0146(13) 0.0046(13) 0.0028(14)
N2 0.0199(14) 0.0350(15) 0.0209(13) -0.0008(12) 0.0002(11) -0.0045(12)
N3 0.0170(14) 0.0259(14) 0.0217(13) -0.0002(10) 0.0022(11) 0.0000(11)
N4 0.0188(14) 0.0419(16) 0.0244(14) 0.0059(12) 0.0059(12) 0.0025(12)
C1 0.040(2) 0.088(3) 0.047(2) -0.022(2) 0.022(2) -0.001(2)
C2 0.0239(18) 0.0269(17) 0.0176(15) 0.0038(13) 0.0047(13) 0.0015(14)
C3 0.0244(17) 0.0290(16) 0.0201(14) -0.0009(14) 0.0024(13) -0.0015(15)
C4 0.0197(17) 0.0206(16) 0.0220(16) 0.0034(12) 0.0021(14) -0.0033(13)
C5 0.0248(19) 0.075(3) 0.0271(18) -0.0054(18) 0.0089(15) -0.0104(19)
C6 0.0223(19) 0.043(2) 0.0326(19) 0.0001(16) -0.0030(15) -0.0006(16)
C7 0.047(3) 0.071(3) 0.038(2) -0.031(2) 0.0004(19) 0.009(2)
C8 0.0187(18) 0.050(2) 0.0347(19) 0.0028(16) 0.0053(15) -0.0024(16)
C9 0.0185(16) 0.0234(15) 0.0176(15) -0.0059(12) 0.0003(13) -0.0014(13)
C10 0.0202(17) 0.0361(18) 0.0236(16) 0.0069(14) 0.0037(14) 0.0014(14)
C11 0.0168(16) 0.0202(15) 0.0219(16) 0.0012(12) 0.0039(13) -0.0024(12)
C12 0.0164(19) 0.099(3) 0.040(2) 0.021(2) 0.0084(16) 0.009(2)
C13 0.039(2) 0.057(2) 0.0212(17) -0.0012(16) 0.0133(16) 0.0046(18)
C14 0.0209(18) 0.0326(18) 0.0321(18) 0.0018(14) 0.0003(15) 0.0065(14)
N10 0.0229(16) 0.0330(17) 0.0432(17) -0.0044(13) 0.0070(14) -0.0020(13)
N20 0.0180(14) 0.0258(15) 0.0387(17) 0.0025(13) 0.0020(13) 0.0030(12)
N30 0.0203(15) 0.0367(16) 0.0271(15) -0.0037(12) 0.0032(12) 0.0060(13)
O11 0.0267(13) 0.0275(12) 0.0575(16) 0.0024(11) 0.0191(12) -0.0039(10)
O12 0.0235(12) 0.0256(12) 0.0391(13) -0.0018(10) 0.0089(11) -0.0019(10)
O13 0.0322(16) 0.0367(15) 0.112(2) -0.0122(15) 0.0307(16) 0.0089(12)
O21 0.0438(15) 0.0342(13) 0.0243(12) -0.0017(10) 0.0023(11) -0.0058(11)
O22 0.0387(14) 0.0242(12) 0.0350(13) -0.0043(10) 0.0179(11) -0.0036(10)
O23 0.0410(16) 0.0218(13) 0.0573(16) 0.0038(11) 0.0109(13) -0.0057(11)
O31 0.0294(13) 0.0428(13) 0.0193(11) 0.0017(10) 0.0052(10) 0.0109(11)
O32 0.0305(13) 0.0500(15) 0.0194(11) 0.0053(10) 0.0054(10) 0.0099(11)
O33 0.0410(17) 0.0700(18) 0.0394(15) -0.0070(13) 0.0041(13) 0.0306(14)

loop_
_geom_bond_atom_site_label_1
_geom_bond_atom_site_label_2
_geom_bond_distance
_geom_bond_site_symmetry_2
_geom_bond_publ_flag
La O1 2.4829(19) . ?
La O4 2.4962(19) . ?
La O2 2.500(2) . ?
La O3 2.5275(19) . ?
La O11 2.592(2) . ?
La O31 2.620(2) . ?
La O22 2.646(2) . ?
La O32 2.685(2) . ?
La O21 2.692(2) . ?
La O12 2.701(2) . ?
O1 C2 1.258(3) . ?
O2 C4 1.250(3) . ?
O3 C9 1.267(3) . ?
O4 C11 1.252(3) . ?
N1 C2 1.342(4) . ?
N1 C1 1.461(5) . ?
N1 C7 1.469(4) . ?
N2 C4 1.329(4) . ?
N2 C5 1.471(4) . ?
N2 C6 1.474(4) . ?
N3 C9 1.325(4) . ?
N3 C8 1.465(4) . ?
N3 C14 1.476(4) . ?
N4 C11 1.329(4) . ?
N4 C12 1.465(4) . ?
N4 C13 1.473(4) . ?
C2 C3 1.496(4) . ?
C3 C4 1.524(4) . ?
C9 C10 1.513(4) . ?
C10 C11 1.512(4) . ?
N10 O13 1.228(3) . ?
N10 O12 1.262(3) . ?
N10 O11 1.282(3) . ?
N20 O23 1.231(3) . ?
N20 O22 1.264(3) . ?
N20 O21 1.276(3) . ?
N30 O33 1.234(3) . ?
N30 O32 1.263(3) . ?
N30 O31 1.271(3) . ?
